data_7161225
loop_
_publ_author_name
'Linnik, Stanislav A.'
'Molchanov, Alexander'
'Solov'ev, Denis V.'
'Konev, Alexander S.'
'Spiridonova, Dar'ya V.'
'Efremova, Mariia M.'

_publ_section_title
;
 N--N Ring Opening of Diazabicyclo[3.1.0]hexanes with Aryl Isocyanates and
 Isothiocyanates
;
_journal_name_full 'Organic &amp; Biomolecular Chemistry'
_journal_paper_doi 10.1039/D6OB00116E
_journal_year 2026
_chemical_formula_moiety 'C18 H16 Br2 N4 S3'
_chemical_formula_sum 'C18 H16 Br2 N4 S3'
_chemical_formula_weight 544.35
_space_group_crystal_system monoclinic
_space_group_IT_number 14
_space_group_name_Hall '-P 2yn'
_space_group_name_H-M_alt 'P 1 21/n 1'
_atom_sites_solution_hydrogens geom
_atom_sites_solution_primary dual
_audit_creation_date 2025-02-10
_audit_creation_method
;
Olex2 1.5
(compiled 2024.02.16 svn.r378c4104 for OlexSys, GUI svn.r6928)
;
_audit_update_record
;
2025-02-10 deposited with the CCDC.	2026-06-15 downloaded from the CCDC.
;
_cell_angle_alpha 90
_cell_angle_beta 91.022(2)
_cell_angle_gamma 90
_cell_formula_units_Z 4
_cell_length_a 5.82120(10)
_cell_length_b 15.4764(4)
_cell_length_c 22.0939(5)
_cell_measurement_reflns_used 6445
_cell_measurement_temperature 100(2)
_cell_measurement_theta_max 75.6850
_cell_measurement_theta_min 3.9460
_cell_volume 1990.15(8)
_computing_cell_refinement 'CrysAlisPro 1.171.38.46 (Rigaku OD, 2015)'
_computing_data_collection 'CrysAlisPro 1.171.38.46 (Rigaku OD, 2015)'
_computing_data_reduction 'CrysAlisPro 1.171.38.46 (Rigaku OD, 2015)'
_computing_molecular_graphics 'Olex2 1.5 (Dolomanov et al., 2009)'
_computing_publication_material 'Olex2 1.5 (Dolomanov et al., 2009)'
_computing_structure_refinement 'SHELXL 2018/3 (Sheldrick, 2015)'
_computing_structure_solution 'SHELXT 2018/2 (Sheldrick, 2015)'
_diffrn_ambient_environment N~2~
_diffrn_ambient_temperature 100(2)
_diffrn_detector 'CCD plate'
_diffrn_detector_area_resol_mean 10.3829
_diffrn_detector_type Atlas
_diffrn_measured_fraction_theta_full 0.999
_diffrn_measured_fraction_theta_max 0.998
_diffrn_measurement_details
;
List of Runs (angles in degrees, time in seconds):

  # Type    Start    End  Width  t~exp~   \w     \q     \k     \f   Frames
#--------------------------------------------------------------------------
  1  \w      3.00  34.00   1.00    2.00    --  -40.25  38.00 -90.00   31
  2  \w    -65.00 -21.00   1.00    2.00    --  -40.25  38.00 -90.00   44
  3  \w   -113.00 -15.00   1.00    2.00    --  -40.25 -38.00  90.00   98
  4  \w   -130.00-101.00   1.00    2.00    --  -40.25-178.00  90.00   29
  5  \w     35.00  71.00   1.00    2.00    --  113.00-112.00  90.00   36
  6  \w     75.00 112.00   1.00    2.00    --  113.00-112.00  90.00   37
  7  \w     78.00 114.00   1.00    2.00    --  113.00-112.00 -30.00   36
  8  \w     47.00  73.00   1.00    2.00    --  113.00-112.00 -30.00   26
  9  \w     35.00 144.00   1.00    2.00    --  113.00 -30.00  90.00  109
 10  \w     47.00 133.00   1.00    2.00    --  113.00 -77.00  90.00   86
 11  \w     88.00 126.00   1.00    2.00    --   40.25-178.00-150.00   38
 12  \w    100.00 178.00   1.00    2.00    --  113.00  45.00-180.00   78
 13  \w    134.00 159.00   1.00    2.00    --  113.00 112.00 -90.00   25
 14  \w    102.00 138.00   1.00    2.00    --  113.00 112.00-150.00   36
 15  \w     62.00 136.00   1.00    2.00    --  113.00 178.00   0.00   74
;
_diffrn_measurement_device 'four-circle diffractometer'
_diffrn_measurement_device_type 'SuperNova, Dual, Cu at zero, Atlas'
_diffrn_measurement_method '\w scans'
_diffrn_orient_matrix_type 'CrysAlisPro convention (1999,Acta A55,543-557)'
_diffrn_orient_matrix_UB_11 0.0348377000
_diffrn_orient_matrix_UB_12 0.0936654000
_diffrn_orient_matrix_UB_13 0.0218280000
_diffrn_orient_matrix_UB_21 0.0112266000
_diffrn_orient_matrix_UB_22 -0.0316884000
_diffrn_orient_matrix_UB_23 0.0660812000
_diffrn_orient_matrix_UB_31 0.2622516000
_diffrn_orient_matrix_UB_32 -0.0111011000
_diffrn_orient_matrix_UB_33 -0.0045098000
_diffrn_radiation_monochromator mirror
_diffrn_radiation_probe x-ray
_diffrn_radiation_type 'Cu K\a'
_diffrn_radiation_wavelength 1.54184
_diffrn_reflns_av_R_equivalents 0.0286
_diffrn_reflns_av_unetI/netI 0.0259
_diffrn_reflns_Laue_measured_fraction_full 0.999
_diffrn_reflns_Laue_measured_fraction_max 0.998
_diffrn_reflns_limit_h_max 7
_diffrn_reflns_limit_h_min -3
_diffrn_reflns_limit_k_max 18
_diffrn_reflns_limit_k_min -18
_diffrn_reflns_limit_l_max 26
_diffrn_reflns_limit_l_min -26
_diffrn_reflns_number 8113
_diffrn_reflns_point_group_measured_fraction_full 0.999
_diffrn_reflns_point_group_measured_fraction_max 0.998
_diffrn_reflns_theta_full 67.684
_diffrn_reflns_theta_max 69.994
_diffrn_reflns_theta_min 4.919
_diffrn_source 'micro-focus sealed X-ray tube'
_diffrn_source_type 'SuperNova (Cu) X-ray Source'
_exptl_absorpt_coefficient_mu 8.207
_exptl_absorpt_correction_T_max 1.00000
_exptl_absorpt_correction_T_min 0.48725
_exptl_absorpt_correction_type multi-scan
_exptl_absorpt_process_details
;
CrysAlisPro 1.171.38.46 (Rigaku Oxford Diffraction, 2015)
Empirical absorption correction using spherical harmonics,
 implemented in SCALE3 ABSPACK scaling algorithm.
;
_exptl_crystal_colour 'clear light yellow'
_exptl_crystal_colour_lustre clear
_exptl_crystal_colour_modifier light
_exptl_crystal_colour_primary yellow
_exptl_crystal_density_diffrn 1.817
_exptl_crystal_description prism
_exptl_crystal_F_000 1080
_exptl_crystal_size_max 0.22
_exptl_crystal_size_mid 0.14
_exptl_crystal_size_min 0.1
_refine_diff_density_max 0.866
_refine_diff_density_min -0.756
_refine_diff_density_rms 0.117
_refine_ls_extinction_coef 0.00088(10)
_refine_ls_extinction_expression Fc^*^=kFc[1+0.001xFc^2^\l^3^/sin(2\q)]^-1/4^
_refine_ls_extinction_method 'SHELXL-2018/3 (Sheldrick, 2015)'
_refine_ls_goodness_of_fit_ref 1.117
_refine_ls_hydrogen_treatment constr
_refine_ls_matrix_type full
_refine_ls_number_parameters 245
_refine_ls_number_reflns 3755
_refine_ls_number_restraints 0
_refine_ls_restrained_S_all 1.117
_refine_ls_R_factor_all 0.0349
_refine_ls_R_factor_gt 0.0342
_refine_ls_shift/su_max 0.000
_refine_ls_shift/su_mean 0.000
_refine_ls_structure_factor_coef Fsqd
_refine_ls_weighting_details 'w=1/[\s^2^(Fo^2^)+(0.0567P)^2^+1.8021P] where P=(Fo^2^+2Fc^2^)/3'
_refine_ls_weighting_scheme calc
_refine_ls_wR_factor_gt 0.0890
_refine_ls_wR_factor_ref 0.0896
_reflns_Friedel_coverage 0.000
_reflns_number_gt 3679
_reflns_number_total 3755
_reflns_threshold_expression 'I > 2\s(I)'
_cod_data_source_file d6ob00116e2.cif
_cod_data_source_block 13401_mme7
_cod_database_code 7161225
_shelx_shelxl_version_number 2018/3
_chemical_oxdiff_formula 'C18 H16 Br2 N4 S3'
_shelx_space_group_comment
;
The symmetry employed for this shelxl refinement is uniquely defined
by the following loop, which should always be used as a source of
symmetry information in preference to the above space-group names.
They are only intended as comments.
;
_shelx_estimated_absorpt_t_max 0.494
_shelx_estimated_absorpt_t_min 0.265
_olex2_refinement_description
;
1. Fixed Uiso
 At 1.2 times of:
  All C(H) groups, All C(H,H) groups
2.a Secondary CH2 refined with riding coordinates:
 C2(H2A,H2B), C9(H9A,H9B), C10(H10A,H10B), C11(H11A,H11B)
2.b Aromatic/amide H refined with riding coordinates:
 C14(H14), C15(H15), C17(H17), C18(H18), C22(H22), C23(H23), C25(H25), C26(H26)
;
_olex2_submission_special_instructions 'No special instructions were received'
_oxdiff_exptl_absorpt_empirical_details
;
Empirical correction (ABSPACK) includes:
- Absorption correction using spherical harmonics
- Frame scaling
;
_oxdiff_exptl_absorpt_empirical_full_max 1.634
_oxdiff_exptl_absorpt_empirical_full_min 0.543

loop_
_space_group_symop_operation_xyz
'x, y, z'
'-x+1/2, y+1/2, -z+1/2'
'-x, -y, -z'
'x-1/2, -y-1/2, z-1/2'

loop_
_atom_site_label
_atom_site_type_symbol
_atom_site_fract_x
_atom_site_fract_y
_atom_site_fract_z
_atom_site_U_iso_or_equiv
_atom_site_adp_type
_atom_site_occupancy
_atom_site_site_symmetry_order
_atom_site_calc_flag
_atom_site_refinement_flags_posn
_atom_site_refinement_flags_adp
_atom_site_refinement_flags_occupancy
_atom_site_disorder_assembly
_atom_site_disorder_group
N1 N 0.9255(4) 0.64132(15) 0.35766(10) 0.0152(5) Uani 1 1 d . . . . .
C2 C 1.1076(4) 0.67146(17) 0.39838(12) 0.0137(5) Uani 1 1 d . . . . .
H2A H 1.111167 0.635424 0.435408 0.016 Uiso 1 1 calc R U . . .
H2B H 1.257745 0.665630 0.378436 0.016 Uiso 1 1 calc R U . . .
N3 N 1.0703(4) 0.76122(15) 0.41470(10) 0.0131(4) Uani 1 1 d . . . . .
C4 C 0.9305(4) 0.78394(17) 0.46200(12) 0.0129(5) Uani 1 1 d . . . . .
S5 S 0.91560(11) 0.70434(4) 0.52278(3) 0.01482(16) Uani 1 1 d . . . . .
S6 S 0.65972(11) 0.62396(4) 0.49131(3) 0.01674(16) Uani 1 1 d . . . . .
S7 S 0.79553(13) 0.52498(4) 0.44181(3) 0.01697(16) Uani 1 1 d . . . . .
C8 C 0.7908(4) 0.57081(16) 0.36579(11) 0.0114(5) Uani 1 1 d . . . . .
C9 C 0.9095(5) 0.69156(18) 0.30123(12) 0.0184(6) Uani 1 1 d . . . . .
H9A H 0.777306 0.671101 0.276338 0.022 Uiso 1 1 calc R U . . .
H9B H 1.050974 0.683516 0.277660 0.022 Uiso 1 1 calc R U . . .
C10 C 0.8789(5) 0.78681(17) 0.31635(12) 0.0160(5) Uani 1 1 d . . . . .
H10A H 0.725852 0.795796 0.334119 0.019 Uiso 1 1 calc R U . . .
H10B H 0.886252 0.821404 0.278739 0.019 Uiso 1 1 calc R U . . .
C11 C 1.0643(5) 0.81755(17) 0.36086(12) 0.0158(5) Uani 1 1 d . . . . .
H11A H 1.215695 0.816447 0.341146 0.019 Uiso 1 1 calc R U . . .
H11B H 1.032142 0.877777 0.373201 0.019 Uiso 1 1 calc R U . . .
N12 N 0.8405(4) 0.85828(15) 0.46503(10) 0.0148(4) Uani 1 1 d . . . . .
C13 C 0.7018(4) 0.88407(17) 0.51373(11) 0.0127(5) Uani 1 1 d . . . . .
C14 C 0.7780(5) 0.94948(18) 0.55262(13) 0.0161(5) Uani 1 1 d . . . . .
H14 H 0.922560 0.976238 0.546398 0.019 Uiso 1 1 calc R U . . .
C15 C 0.6424(5) 0.97549(17) 0.60046(13) 0.0173(6) Uani 1 1 d . . . . .
H15 H 0.695417 1.019047 0.627595 0.021 Uiso 1 1 calc R U . . .
C16 C 0.4316(4) 0.93786(16) 0.60825(11) 0.0119(5) Uani 1 1 d . . . . .
C17 C 0.3468(4) 0.87551(17) 0.56891(12) 0.0138(5) Uani 1 1 d . . . . .
H17 H 0.198429 0.851449 0.574236 0.017 Uiso 1 1 calc R U . . .
C18 C 0.4832(5) 0.84885(18) 0.52148(12) 0.0159(5) Uani 1 1 d . . . . .
H18 H 0.427299 0.806225 0.494002 0.019 Uiso 1 1 calc R U . . .
Br19 Br 0.25910(5) 0.97038(2) 0.67709(2) 0.01585(12) Uani 1 1 d . . . . .
N20 N 0.6681(4) 0.54108(14) 0.32195(10) 0.0126(4) Uani 1 1 d . . . . .
C21 C 0.5293(4) 0.46738(16) 0.32473(11) 0.0115(5) Uani 1 1 d . . . . .
C22 C 0.3153(5) 0.47072(17) 0.29500(12) 0.0146(5) Uani 1 1 d . . . . .
H22 H 0.265443 0.523241 0.276810 0.018 Uiso 1 1 calc R U . . .
C23 C 0.1747(4) 0.39826(18) 0.29172(12) 0.0146(5) Uani 1 1 d . . . . .
H23 H 0.028614 0.401067 0.271945 0.017 Uiso 1 1 calc R U . . .
C24 C 0.2512(4) 0.32185(17) 0.31779(11) 0.0114(5) Uani 1 1 d . . . . .
C25 C 0.4637(4) 0.31602(17) 0.34648(11) 0.0124(5) Uani 1 1 d . . . . .
H25 H 0.513475 0.262961 0.363899 0.015 Uiso 1 1 calc R U . . .
C26 C 0.6033(4) 0.38860(17) 0.34951(11) 0.0120(5) Uani 1 1 d . . . . .
H26 H 0.750586 0.384857 0.368567 0.014 Uiso 1 1 calc R U . . .
Br27 Br 0.06653(4) 0.22053(2) 0.31254(2) 0.01609(12) Uani 1 1 d . . . . .

loop_
_atom_site_aniso_label
_atom_site_aniso_U_11
_atom_site_aniso_U_22
_atom_site_aniso_U_33
_atom_site_aniso_U_23
_atom_site_aniso_U_13
_atom_site_aniso_U_12
N1 0.0236(12) 0.0093(10) 0.0126(10) 0.0008(8) -0.0035(9) -0.0057(9)
C2 0.0120(12) 0.0125(12) 0.0166(12) -0.0017(9) -0.0001(9) -0.0001(10)
N3 0.0147(11) 0.0109(11) 0.0137(10) -0.0029(8) 0.0013(8) -0.0053(9)
C4 0.0124(12) 0.0140(13) 0.0122(12) -0.0017(9) -0.0012(9) -0.0071(10)
S5 0.0210(3) 0.0126(3) 0.0107(3) -0.0007(2) -0.0035(2) -0.0031(2)
S6 0.0206(3) 0.0157(3) 0.0141(3) -0.0023(2) 0.0043(2) -0.0079(2)
S7 0.0300(4) 0.0098(3) 0.0110(3) 0.0016(2) -0.0028(2) -0.0034(2)
C8 0.0129(12) 0.0090(12) 0.0123(11) -0.0003(9) 0.0007(9) 0.0032(9)
C9 0.0327(16) 0.0110(13) 0.0113(12) 0.0023(10) -0.0033(11) -0.0094(11)
C10 0.0183(13) 0.0135(13) 0.0163(13) 0.0046(10) 0.0013(10) -0.0034(10)
C11 0.0191(13) 0.0115(12) 0.0171(13) -0.0014(10) 0.0072(10) -0.0091(10)
N12 0.0148(11) 0.0135(11) 0.0162(11) 0.0011(8) 0.0025(8) -0.0012(9)
C13 0.0135(12) 0.0127(12) 0.0119(12) 0.0033(9) 0.0013(9) 0.0021(10)
C14 0.0149(13) 0.0115(12) 0.0220(13) 0.0013(10) 0.0009(10) -0.0053(10)
C15 0.0194(14) 0.0111(13) 0.0213(14) -0.0034(10) -0.0005(11) -0.0048(10)
C16 0.0150(12) 0.0086(12) 0.0121(11) 0.0011(9) 0.0001(9) 0.0023(10)
C17 0.0103(12) 0.0150(13) 0.0160(12) 0.0005(10) -0.0008(9) -0.0027(10)
C18 0.0173(13) 0.0149(13) 0.0153(12) -0.0018(10) -0.0023(10) -0.0022(11)
Br19 0.01805(18) 0.01308(17) 0.01657(17) -0.00393(9) 0.00427(11) -0.00416(10)
N20 0.0147(11) 0.0110(10) 0.0122(10) 0.0010(8) -0.0013(8) -0.0034(9)
C21 0.0121(12) 0.0117(13) 0.0106(11) 0.0003(9) 0.0023(9) -0.0013(9)
C22 0.0140(13) 0.0112(13) 0.0187(13) 0.0027(9) -0.0003(10) 0.0002(10)
C23 0.0086(11) 0.0169(13) 0.0182(12) 0.0005(10) -0.0014(9) -0.0006(10)
C24 0.0101(12) 0.0093(12) 0.0150(12) -0.0026(9) 0.0020(9) -0.0059(9)
C25 0.0134(12) 0.0112(12) 0.0128(12) -0.0007(9) 0.0018(9) 0.0016(10)
C26 0.0108(12) 0.0137(12) 0.0115(11) -0.0024(9) -0.0008(9) 0.0015(10)
Br27 0.01390(17) 0.01204(17) 0.02235(18) -0.00120(9) 0.00123(11) -0.00534(9)

loop_
_atom_type_symbol
_atom_type_description
_atom_type_scat_dispersion_real
_atom_type_scat_dispersion_imag
_atom_type_scat_source
C C 0.0181 0.0091 'International Tables Vol C Tables 4.2.6.8 and 6.1.1.4'
H H 0.0000 0.0000 'International Tables Vol C Tables 4.2.6.8 and 6.1.1.4'
Br Br -0.6763 1.2805 'International Tables Vol C Tables 4.2.6.8 and 6.1.1.4'
N N 0.0311 0.0180 'International Tables Vol C Tables 4.2.6.8 and 6.1.1.4'
S S 0.3331 0.5567 'International Tables Vol C Tables 4.2.6.8 and 6.1.1.4'

loop_
_geom_angle_atom_site_label_1
_geom_angle_atom_site_label_2
_geom_angle_atom_site_label_3
_geom_angle
_geom_angle_site_symmetry_1
_geom_angle_site_symmetry_3
_geom_angle_publ_flag
C2 N1 C9 112.9(2) . . ?
C8 N1 C2 126.3(2) . . ?
C8 N1 C9 120.6(2) . . ?
N1 C2 H2A 109.6 . . ?
N1 C2 H2B 109.6 . . ?
H2A C2 H2B 108.1 . . ?
N3 C2 N1 110.5(2) . . ?
N3 C2 H2A 109.6 . . ?
N3 C2 H2B 109.6 . . ?
C2 N3 C11 111.5(2) . . ?
C4 N3 C2 121.6(2) . . ?
C4 N3 C11 117.0(2) . . ?
N3 C4 S5 114.89(19) . . ?
N12 C4 N3 121.4(2) . . ?
N12 C4 S5 123.3(2) . . ?
C4 S5 S6 101.74(8) . . ?
S7 S6 S5 110.45(4) . . ?
C8 S7 S6 101.61(8) . . ?
N1 C8 S7 115.81(18) . . ?
N20 C8 N1 120.3(2) . . ?
N20 C8 S7 123.8(2) . . ?
N1 C9 H9A 109.8 . . ?
N1 C9 H9B 109.8 . . ?
N1 C9 C10 109.4(2) . . ?
H9A C9 H9B 108.2 . . ?
C10 C9 H9A 109.8 . . ?
C10 C9 H9B 109.8 . . ?
C9 C10 H10A 109.4 . . ?
C9 C10 H10B 109.4 . . ?
C9 C10 C11 111.1(2) . . ?
H10A C10 H10B 108.0 . . ?
C11 C10 H10A 109.4 . . ?
C11 C10 H10B 109.4 . . ?
N3 C11 C10 110.0(2) . . ?
N3 C11 H11A 109.7 . . ?
N3 C11 H11B 109.7 . . ?
C10 C11 H11A 109.7 . . ?
C10 C11 H11B 109.7 . . ?
H11A C11 H11B 108.2 . . ?
C4 N12 C13 122.6(2) . . ?
C14 C13 N12 119.6(2) . . ?
C14 C13 C18 119.2(2) . . ?
C18 C13 N12 121.1(2) . . ?
C13 C14 H14 120.0 . . ?
C15 C14 C13 120.0(2) . . ?
C15 C14 H14 120.0 . . ?
C14 C15 H15 120.2 . . ?
C16 C15 C14 119.6(2) . . ?
C16 C15 H15 120.2 . . ?
C15 C16 C17 121.8(2) . . ?
C15 C16 Br19 118.3(2) . . ?
C17 C16 Br19 119.9(2) . . ?
C16 C17 H17 120.7 . . ?
C16 C17 C18 118.6(2) . . ?
C18 C17 H17 120.7 . . ?
C13 C18 H18 119.7 . . ?
C17 C18 C13 120.7(2) . . ?
C17 C18 H18 119.7 . . ?
C8 N20 C21 125.1(2) . . ?
N20 C21 C26 123.5(2) . . ?
C22 C21 N20 117.3(2) . . ?
C22 C21 C26 118.7(2) . . ?
C21 C22 H22 119.5 . . ?
C23 C22 C21 120.9(2) . . ?
C23 C22 H22 119.5 . . ?
C22 C23 H23 120.6 . . ?
C24 C23 C22 118.8(2) . . ?
C24 C23 H23 120.6 . . ?
C23 C24 Br27 120.06(19) . . ?
C25 C24 C23 121.6(2) . . ?
C25 C24 Br27 118.3(2) . . ?
C24 C25 H25 120.4 . . ?
C24 C25 C26 119.2(2) . . ?
C26 C25 H25 120.4 . . ?
C21 C26 H26 119.7 . . ?
C25 C26 C21 120.6(2) . . ?
C25 C26 H26 119.7 . . ?

loop_
_geom_bond_atom_site_label_1
_geom_bond_atom_site_label_2
_geom_bond_distance
_geom_bond_site_symmetry_2
_geom_bond_publ_flag
N1 C2 1.455(3) . ?
N1 C8 1.358(3) . ?
N1 C9 1.471(3) . ?
C2 H2A 0.9900 . ?
C2 H2B 0.9900 . ?
C2 N3 1.452(3) . ?
N3 C4 1.382(3) . ?
N3 C11 1.475(3) . ?
C4 S5 1.826(3) . ?
C4 N12 1.266(4) . ?
S5 S6 2.0524(9) . ?
S6 S7 2.0490(10) . ?
S7 C8 1.823(3) . ?
C8 N20 1.279(3) . ?
C9 H9A 0.9900 . ?
C9 H9B 0.9900 . ?
C9 C10 1.523(4) . ?
C10 H10A 0.9900 . ?
C10 H10B 0.9900 . ?
C10 C11 1.523(4) . ?
C11 H11A 0.9900 . ?
C11 H11B 0.9900 . ?
N12 C13 1.414(3) . ?
C13 C14 1.395(4) . ?
C13 C18 1.398(4) . ?
C14 H14 0.9500 . ?
C14 C15 1.390(4) . ?
C15 H15 0.9500 . ?
C15 C16 1.372(4) . ?
C16 C17 1.384(4) . ?
C16 Br19 1.905(3) . ?
C17 H17 0.9500 . ?
C17 C18 1.389(4) . ?
C18 H18 0.9500 . ?
N20 C21 1.400(3) . ?
C21 C22 1.399(4) . ?
C21 C26 1.401(4) . ?
C22 H22 0.9500 . ?
C22 C23 1.390(4) . ?
C23 H23 0.9500 . ?
C23 C24 1.385(4) . ?
C24 C25 1.383(4) . ?
C24 Br27 1.903(2) . ?
C25 H25 0.9500 . ?
C25 C26 1.388(4) . ?
C26 H26 0.9500 . ?

loop_
_geom_torsion_atom_site_label_1
_geom_torsion_atom_site_label_2
_geom_torsion_atom_site_label_3
_geom_torsion_atom_site_label_4
_geom_torsion
_geom_torsion_site_symmetry_1
_geom_torsion_site_symmetry_2
_geom_torsion_site_symmetry_3
_geom_torsion_site_symmetry_4
_geom_torsion_publ_flag
N1 C2 N3 C4 85.2(3) . . . . ?
N1 C2 N3 C11 -59.4(3) . . . . ?
N1 C8 N20 C21 177.8(2) . . . . ?
N1 C9 C10 C11 52.6(3) . . . . ?
C2 N1 C8 S7 14.7(3) . . . . ?
C2 N1 C8 N20 -166.3(3) . . . . ?
C2 N1 C9 C10 -55.8(3) . . . . ?
C2 N3 C4 S5 29.3(3) . . . . ?
C2 N3 C4 N12 -157.7(2) . . . . ?
C2 N3 C11 C10 56.9(3) . . . . ?
N3 C4 S5 S6 -85.98(18) . . . . ?
N3 C4 N12 C13 -178.2(2) . . . . ?
C4 N3 C11 C10 -89.5(3) . . . . ?
C4 N12 C13 C14 114.1(3) . . . . ?
C4 N12 C13 C18 -69.9(3) . . . . ?
S5 C4 N12 C13 -5.9(4) . . . . ?
S6 S7 C8 N1 63.8(2) . . . . ?
S6 S7 C8 N20 -115.1(2) . . . . ?
S7 C8 N20 C21 -3.3(4) . . . . ?
C8 N1 C2 N3 -125.6(3) . . . . ?
C8 N1 C9 C10 128.9(3) . . . . ?
C8 N20 C21 C22 140.3(3) . . . . ?
C8 N20 C21 C26 -47.1(4) . . . . ?
C9 N1 C2 N3 59.4(3) . . . . ?
C9 N1 C8 S7 -170.7(2) . . . . ?
C9 N1 C8 N20 8.3(4) . . . . ?
C9 C10 C11 N3 -53.6(3) . . . . ?
C11 N3 C4 S5 172.04(17) . . . . ?
C11 N3 C4 N12 -15.0(4) . . . . ?
N12 C4 S5 S6 101.2(2) . . . . ?
N12 C13 C14 C15 179.7(2) . . . . ?
N12 C13 C18 C17 -179.0(2) . . . . ?
C13 C14 C15 C16 -1.5(4) . . . . ?
C14 C13 C18 C17 -3.0(4) . . . . ?
C14 C15 C16 C17 -1.4(4) . . . . ?
C14 C15 C16 Br19 176.3(2) . . . . ?
C15 C16 C17 C18 2.0(4) . . . . ?
C16 C17 C18 C13 0.2(4) . . . . ?
C18 C13 C14 C15 3.6(4) . . . . ?
Br19 C16 C17 C18 -175.6(2) . . . . ?
N20 C21 C22 C23 175.1(2) . . . . ?
N20 C21 C26 C25 -174.7(2) . . . . ?
C21 C22 C23 C24 -0.8(4) . . . . ?
C22 C21 C26 C25 -2.2(4) . . . . ?
C22 C23 C24 C25 -0.4(4) . . . . ?
C22 C23 C24 Br27 -178.5(2) . . . . ?
C23 C24 C25 C26 0.3(4) . . . . ?
C24 C25 C26 C21 1.0(4) . . . . ?
C26 C21 C22 C23 2.1(4) . . . . ?
Br27 C24 C25 C26 178.45(19) . . . . ?
